data_7130347
loop_
_publ_author_name
'Meier, Dennis'
'Schoof, Benedikt'
'Wang, Jinhua'
'Li, Xuesong'
'Walz, Andreas'
'Huettig, Annette'
'Schlichting, Hartmut'
'Rosu, Fr\'ed\'eric'
'Gabelica, Val\'erie'
'Maurizot, Victor'
'Reichert, Joachim'
'Papageorgiou, Anthoula C.'
'Huc, Ivan'
'Barth, Johannes V.'

_publ_section_title
;
 Structural adaptations of electrosprayed aromatic oligoamide foldamers on
 Ag(111)
;
_journal_name_full 'Chemical Communications'
_journal_paper_doi 10.1039/D2CC03286D
_journal_year 2022
_chemical_formula_moiety 'C74 H68 N8 O10'
_chemical_formula_sum 'C74 H68 N8 O10'
_chemical_formula_weight 1229.36
_chemical_properties_physical Air-sensitive
_space_group_crystal_system triclinic
_space_group_IT_number 2
_space_group_name_Hall '-P 1'
_space_group_name_H-M_alt 'P -1'
_atom_sites_solution_hydrogens geom
_atom_sites_solution_primary dual
_audit_creation_date 2022-01-19
_audit_creation_method
;
Olex2 1.3
(compiled 2020.12.01 svn.r5f60950 for OlexSys, GUI svn.r6408)
;
_audit_update_record
;
2022-01-21 deposited with the CCDC.	2022-07-10 downloaded from the CCDC.
;
_cell_angle_alpha 110.870(2)
_cell_angle_beta 91.168(2)
_cell_angle_gamma 99.895(2)
_cell_formula_units_Z 2
_cell_length_a 12.1814(2)
_cell_length_b 16.7246(3)
_cell_length_c 17.9169(3)
_cell_measurement_reflns_used 32619
_cell_measurement_temperature 130
_cell_measurement_theta_max 73.6320
_cell_measurement_theta_min 2.8670
_cell_volume 3346.74(11)
_computing_molecular_graphics 'Olex2 1.3 (Dolomanov et al., 2009)'
_computing_publication_material 'Olex2 1.3 (Dolomanov et al., 2009)'
_computing_structure_refinement 'SHELXL 2018/3 (Sheldrick, 2015)'
_computing_structure_solution 'SHELXT 2018/2 (Sheldrick, 2018)'
_diffrn_ambient_temperature 130
_diffrn_measured_fraction_theta_full 0.989
_diffrn_measured_fraction_theta_max 0.987
_diffrn_measurement_device_type 'Rigaku FRX'
_diffrn_measurement_method 'phi and omega scans'
_diffrn_radiation_monochromator graphite
_diffrn_radiation_type CuK\a
_diffrn_radiation_wavelength 1.54178
_diffrn_reflns_av_R_equivalents 0.0151
_diffrn_reflns_av_unetI/netI 0.0125
_diffrn_reflns_Laue_measured_fraction_full 0.989
_diffrn_reflns_Laue_measured_fraction_max 0.987
_diffrn_reflns_limit_h_max 14
_diffrn_reflns_limit_h_min -14
_diffrn_reflns_limit_k_max 19
_diffrn_reflns_limit_k_min -20
_diffrn_reflns_limit_l_max 21
_diffrn_reflns_limit_l_min -19
_diffrn_reflns_number 39409
_diffrn_reflns_point_group_measured_fraction_full 0.989
_diffrn_reflns_point_group_measured_fraction_max 0.987
_diffrn_reflns_theta_full 67.679
_diffrn_reflns_theta_max 70.067
_diffrn_reflns_theta_min 2.881
_exptl_absorpt_coefficient_mu 0.665
_exptl_absorpt_correction_T_max 1.0000
_exptl_absorpt_correction_T_min 0.54720
_exptl_absorpt_correction_type multi-scan
_exptl_absorpt_process_details
;
CrysAlisPro 1.171.41.120a (Rigaku Oxford Diffraction, 2021)
Empirical absorption correction using spherical harmonics,
implemented in SCALE3 ABSPACK scaling algorithm.
;
_exptl_crystal_colour 'clear yellowish'
_exptl_crystal_colour_lustre clear
_exptl_crystal_colour_modifier yellowish
_exptl_crystal_density_diffrn 1.220
_exptl_crystal_description block
_exptl_crystal_F_000 1296
_exptl_crystal_size_max 0.1
_exptl_crystal_size_mid 0.1
_exptl_crystal_size_min 0.1
_refine_diff_density_max 1.103
_refine_diff_density_min -0.495
_refine_diff_density_rms 0.052
_refine_ls_extinction_coef 0.0042(3)
_refine_ls_extinction_expression Fc^*^=kFc[1+0.001xFc^2^\l^3^/sin(2\q)]^-1/4^
_refine_ls_extinction_method 'SHELXL-2018/3 (Sheldrick 2018)'
_refine_ls_goodness_of_fit_ref 1.041
_refine_ls_hydrogen_treatment constr
_refine_ls_matrix_type full
_refine_ls_number_parameters 850
_refine_ls_number_reflns 12525
_refine_ls_number_restraints 6
_refine_ls_restrained_S_all 1.041
_refine_ls_R_factor_all 0.0577
_refine_ls_R_factor_gt 0.0560
_refine_ls_shift/su_max 0.001
_refine_ls_shift/su_mean 0.000
_refine_ls_structure_factor_coef Fsqd
_refine_ls_weighting_details 'w=1/[\s^2^(Fo^2^)+(0.0900P)^2^+1.4903P] where P=(Fo^2^+2Fc^2^)/3'
_refine_ls_weighting_scheme calc
_refine_ls_wR_factor_gt 0.1585
_refine_ls_wR_factor_ref 0.1601
_reflns_Friedel_coverage 0.000
_reflns_number_gt 11827
_reflns_number_total 12525
_reflns_threshold_expression 'I > 2\s(I)'
_cod_data_source_file d2cc03286d2.cif
_cod_data_source_block wj_pyq4_ref_b
_cod_database_code 7130347
_shelx_shelxl_version_number 2018/3
_shelx_space_group_comment
;
The symmetry employed for this shelxl refinement is uniquely defined
by the following loop, which should always be used as a source of
symmetry information in preference to the above space-group names.
They are only intended as comments.
;
_olex2_refinement_description
;
1. Fixed Uiso
 At 1.2 times of:
  All C(H) groups, All C(H,H) groups, All N(H) groups
 At 1.5 times of:
  All C(H,H,H) groups
2. Rigid body (RIGU) restrains
 C01X, O009
 with sigma for 1-2 distances of 0.004 and sigma for 1-3 distances of 0.004
 C2, C01X
 with sigma for 1-2 distances of 0.004 and sigma for 1-3 distances of 0.004
3. Others
 Sof(C3A)=Sof(H3AA)=Sof(H3AB)=Sof(H3AC)=1-FVAR(1)
 Sof(C3)=Sof(H3A)=Sof(H3B)=Sof(H3C)=FVAR(1)
4.a Ternary CH refined with riding coordinates:
 C01Q(H01Q), C01T(H01T), C02G(H02S), C2(H2)
4.b Secondary CH2 refined with riding coordinates:
 C01E(H01B,H01C), C01K(H01D,H01E), C01X(H01M,H01N), C024(H02G,H02H)
4.c Aromatic/amide H refined with riding coordinates:
 N00C(H00C), N00E(H00E), N00G(H00G), N00I(H00I), C00K(H00K), C00R(H00R),
 C00V(H00V), C00W(H00W), C012(H012), C017(H017), C018(H018), C019(H019),
 C01A(H01A), C01G(H01G), C01H(H01H), C01I(H01I), C01L(H01L), C01R(H01R),
 C01S(H01S), C01Z(H01Z), C020(H020), C026(H026), C027(H027), C028(H028),
 C029(H029), C02A(H02L), C02C(H02M), C02D(H02N), C02F(H02R)
4.d Idealised Me refined as rotating group:
 C01W(H01F,H01J,H01K), C021(H02A,H02B,H02C), C023(H02D,H02E,H02F), C025(H02I,
 H02J,H02K), C02E(H02O,H02P,H02Q), C02J(H02T,H02U,H02V), C02O(H02W,H02X,H02Y),
 C1(H1A,H1B,H1C), C3(H3A,H3B,H3C), C3A(H3AA,H3AB,H3AC)
;
_smtbx_masks_void_probe_radius 1.2
_smtbx_masks_void_truncation_radius 1.2
_olex2_submission_original_sample_id wj_Q4pyr
_olex2_submission_special_instructions 'No special instructions were received'

loop_
_space_group_symop_operation_xyz
'x, y, z'
'-x, -y, -z'

loop_
_atom_site_label
_atom_site_type_symbol
_atom_site_fract_x
_atom_site_fract_y
_atom_site_fract_z
_atom_site_U_iso_or_equiv
_atom_site_adp_type
_atom_site_occupancy
_atom_site_site_symmetry_order
_atom_site_calc_flag
_atom_site_refinement_flags_posn
_atom_site_refinement_flags_adp
_atom_site_refinement_flags_occupancy
_atom_site_disorder_assembly
_atom_site_disorder_group
O001 O 0.87482(10) 1.00660(7) 0.56641(7) 0.0393(3) Uani 1 1 d . . . . .
O002 O 0.62988(10) 0.87106(8) 0.52158(7) 0.0395(3) Uani 1 1 d . . . . .
O003 O 0.95595(10) 0.69367(7) 0.50845(7) 0.0380(3) Uani 1 1 d . . . . .
O004 O 0.72868(11) 0.43826(8) 0.54939(8) 0.0443(3) Uani 1 1 d . . . . .
O005 O 0.44776(10) 0.45653(8) 0.27920(7) 0.0439(3) Uani 1 1 d . . . . .
O006 O 0.74579(11) 0.25722(8) 0.15480(7) 0.0446(3) Uani 1 1 d . . . . .
O007 O 0.50444(11) 0.33420(8) 0.27561(8) 0.0473(3) Uani 1 1 d . . . . .
O008 O 0.55609(11) 0.47255(10) 0.07983(7) 0.0502(3) Uani 1 1 d . . . . .
O009 O 0.51786(13) 0.95704(10) 0.28237(9) 0.0572(4) Uani 1 1 d . . . . .
N00A N 0.86122(11) 0.77800(9) 0.36977(8) 0.0337(3) Uani 1 1 d . . . . .
N00B N 0.73726(11) 0.52156(9) 0.25321(8) 0.0341(3) Uani 1 1 d . . . . .
N00C N 0.86489(11) 0.62707(9) 0.38268(8) 0.0339(3) Uani 1 1 d . . . . .
H00C H 0.830303 0.639358 0.347048 0.041 Uiso 1 1 calc R U . . .
N00D N 0.57564(11) 0.73554(9) 0.31826(8) 0.0355(3) Uani 1 1 d . . . . .
N00E N 0.59178(12) 0.59242(10) 0.19615(8) 0.0406(3) Uani 1 1 d . . . . .
H00E H 0.616306 0.607423 0.245508 0.049 Uiso 1 1 calc R U . . .
N00F N 0.57908(11) 0.55182(9) 0.41198(8) 0.0351(3) Uani 1 1 d . . . . .
N00G N 0.60217(11) 0.72239(9) 0.45744(8) 0.0354(3) Uani 1 1 d . . . . .
H00G H 0.569228 0.682432 0.413911 0.042 Uiso 1 1 calc R U . . .
O00H O 0.81187(14) 0.80179(11) 0.10922(9) 0.0633(4) Uani 1 1 d . . . . .
N00I N 0.81408(12) 0.76886(10) 0.22199(9) 0.0421(3) Uani 1 1 d . . . . .
H00I H 0.808384 0.725576 0.237847 0.051 Uiso 1 1 calc R U . . .
C00J C 0.90731(12) 0.69651(10) 0.44918(9) 0.0318(3) Uani 1 1 d . . . . .
C00K C 0.89833(13) 0.85616(10) 0.51258(10) 0.0338(3) Uani 1 1 d . . . . .
H00K H 0.919358 0.855147 0.562383 0.041 Uiso 1 1 calc R U . . .
C00L C 0.60585(13) 0.80512(11) 0.46122(10) 0.0344(3) Uani 1 1 d . . . . .
C00M C 0.80018(13) 0.48323(10) 0.28917(9) 0.0321(3) Uani 1 1 d . . . . .
C00N C 0.87611(13) 0.93116(10) 0.50529(10) 0.0356(3) Uani 1 1 d . . . . .
C00O C 0.86746(13) 0.53859(10) 0.36169(9) 0.0323(3) Uani 1 1 d . . . . .
C00P C 0.63553(13) 0.59951(11) 0.48531(10) 0.0340(3) Uani 1 1 d . . . . .
C00Q C 0.57683(13) 0.80849(11) 0.38000(10) 0.0346(3) Uani 1 1 d . . . . .
C00R C 0.92730(15) 0.41303(11) 0.37288(10) 0.0384(4) Uani 1 1 d . . . . .
H00R H 0.968553 0.389602 0.401310 0.046 Uiso 1 1 calc R U . . .
C00S C 0.88841(12) 0.78124(10) 0.44287(9) 0.0325(3) Uani 1 1 d . . . . .
C00T C 0.84445(13) 0.85313(11) 0.36190(10) 0.0352(3) Uani 1 1 d . . . . .
C00U C 0.57208(13) 0.46677(11) 0.38668(10) 0.0363(3) Uani 1 1 d . . . . .
C00V C 0.96730(14) 0.64249(13) 0.19163(10) 0.0423(4) Uani 1 1 d . . . . .
H00V H 0.977934 0.701744 0.222164 0.051 Uiso 1 1 calc R U . . .
C00W C 0.92945(14) 0.50360(11) 0.40283(9) 0.0353(3) Uani 1 1 d . . . . .
H00W H 0.972539 0.539464 0.450127 0.042 Uiso 1 1 calc R U . . .
C00X C 0.85111(13) 0.93229(11) 0.42762(10) 0.0361(3) Uani 1 1 d . . . . .
C00Y C 0.73851(14) 0.34227(11) 0.18428(10) 0.0375(4) Uani 1 1 d . . . . .
C00Z C 0.64379(13) 0.69189(11) 0.51358(10) 0.0346(3) Uani 1 1 d . . . . .
C010 C 0.67644(13) 0.47024(11) 0.18566(9) 0.0363(4) Uani 1 1 d . . . . .
C011 C 0.81858(14) 0.85040(12) 0.28248(11) 0.0403(4) Uani 1 1 d . . . . .
C012 C 0.55599(14) 0.88635(12) 0.37459(11) 0.0400(4) Uani 1 1 d . . . . .
H012 H 0.558820 0.936047 0.420202 0.048 Uiso 1 1 calc R U . . .
C013 C 0.54667(13) 0.73465(13) 0.24421(10) 0.0394(4) Uani 1 1 d . . . . .
C014 C 0.50558(14) 0.41120(12) 0.30796(11) 0.0397(4) Uani 1 1 d . . . . .
C015 C 0.67796(14) 0.47084(11) 0.50218(11) 0.0385(4) Uani 1 1 d . . . . .
C016 C 0.80205(13) 0.39318(11) 0.25916(9) 0.0347(3) Uani 1 1 d . . . . .
C017 C 0.67578(14) 0.38103(12) 0.14812(10) 0.0393(4) Uani 1 1 d . . . . .
H017 H 0.633546 0.348731 0.099559 0.047 Uiso 1 1 calc R U . . .
C018 C 0.83300(14) 1.00734(12) 0.41397(12) 0.0429(4) Uani 1 1 d . . . . .
H018 H 0.836698 1.059654 0.456907 0.051 Uiso 1 1 calc R U . . .
C019 C 0.86564(14) 0.35873(11) 0.30268(10) 0.0381(4) Uani 1 1 d . . . . .
H019 H 0.865805 0.299254 0.283821 0.046 Uiso 1 1 calc R U . . .
C01A C 0.73936(15) 0.70466(12) 0.63751(11) 0.0430(4) Uani 1 1 d . . . . .
H01A H 0.771643 0.739722 0.688794 0.052 Uiso 1 1 calc R U . . .
C01B C 0.68536(13) 0.56272(11) 0.53414(10) 0.0366(4) Uani 1 1 d . . . . .
C01C C 0.54670(14) 0.65527(13) 0.17754(10) 0.0421(4) Uani 1 1 d . . . . .
C01D C 0.60232(14) 0.51155(12) 0.14775(10) 0.0402(4) Uani 1 1 d . . . . .
C01E C 0.88591(14) 1.00763(11) 0.64699(10) 0.0398(4) Uani 1 1 d . . . . .
H01B H 0.958669 0.996299 0.658365 0.048 Uiso 1 1 calc R U . . .
H01C H 0.828768 0.962997 0.653412 0.048 Uiso 1 1 calc R U . . .
C01F C 1.01436(14) 0.50125(13) 0.17036(11) 0.0444(4) Uani 1 1 d . . . . .
C01G C 0.62117(14) 0.42258(11) 0.42838(11) 0.0395(4) Uani 1 1 d . . . . .
H01G H 0.615277 0.362396 0.406516 0.047 Uiso 1 1 calc R U . . .
C01H C 0.73804(15) 0.61724(12) 0.61083(11) 0.0416(4) Uani 1 1 d . . . . .
H01H H 0.771664 0.593540 0.642958 0.050 Uiso 1 1 calc R U . . .
C01I C 0.69281(14) 0.74312(11) 0.58900(10) 0.0385(4) Uani 1 1 d . . . . .
H01I H 0.695362 0.802978 0.608103 0.046 Uiso 1 1 calc R U . . .
C01J C 0.53112(15) 0.88642(14) 0.29902(12) 0.0457(4) Uani 1 1 d . . . . .
C01K C 0.72581(16) 0.34596(12) 0.51975(12) 0.0444(4) Uani 1 1 d . . . . .
H01D H 0.767748 0.329394 0.472965 0.053 Uiso 1 1 calc R U . . .
H01E H 0.649213 0.314445 0.504563 0.053 Uiso 1 1 calc R U . . .
C01L C 1.02335(14) 0.59147(13) 0.21547(10) 0.0437(4) Uani 1 1 d . . . . .
H01L H 1.069453 0.616371 0.263135 0.052 Uiso 1 1 calc R U . . .
C01M C 0.52028(15) 0.80766(14) 0.23110(11) 0.0465(4) Uani 1 1 d . . . . .
C01N C 0.89092(14) 0.60693(13) 0.11949(10) 0.0425(4) Uani 1 1 d . . . . .
C01O C 0.88490(14) 0.51742(13) 0.07103(10) 0.0447(4) Uani 1 1 d . . . . .
C01P C 0.94625(14) 0.46487(13) 0.09605(11) 0.0455(4) Uani 1 1 d . . . . .
C01Q C 0.87293(16) 1.09700(11) 0.70363(12) 0.0480(5) Uani 1 1 d . . . . .
H01Q H 0.924996 1.141003 0.690928 0.058 Uiso 1 1 calc R U . . .
C01R C 0.80999(15) 1.00273(13) 0.33735(13) 0.0475(4) Uani 1 1 d . . . . .
H01R H 0.799651 1.052760 0.328873 0.057 Uiso 1 1 calc R U . . .
C01S C 0.51036(15) 0.64833(15) 0.10201(11) 0.0496(5) Uani 1 1 d . . . . .
H01S H 0.506009 0.596205 0.058731 0.060 Uiso 1 1 calc R U . . .
C01T C 0.77725(14) 0.32449(12) 0.58593(12) 0.0440(4) Uani 1 1 d . . . . .
H01T H 0.851224 0.362048 0.604100 0.053 Uiso 1 1 calc R U . . .
C01U C 0.82498(15) 0.65593(14) 0.09425(10) 0.0471(4) Uani 1 1 d . . . . .
C01V C 0.81645(15) 0.47967(15) -0.00310(10) 0.0526(5) Uani 1 1 d . . . . .
C01W C 0.70669(15) 0.34202(14) 0.65673(13) 0.0512(5) Uani 1 1 d . . . . .
H01F H 0.698932 0.401998 0.676005 0.077 Uiso 1 1 calc R U . . .
H01J H 0.742385 0.329981 0.698770 0.077 Uiso 1 1 calc R U . . .
H01K H 0.634085 0.305166 0.640244 0.077 Uiso 1 1 calc R U . . .
C01X C 0.52715(16) 1.03890(13) 0.34689(14) 0.0518(5) Uani 1 1 d . . . A 1
H01M H 0.594837 1.050526 0.381526 0.062 Uiso 1 1 calc R U . A 1
H01N H 0.463582 1.037972 0.378512 0.062 Uiso 1 1 calc R U . A 1
C01Y C 0.81748(15) 0.74835(14) 0.14117(11) 0.0482(4) Uani 1 1 d . . . . .
C01Z C 1.07128(16) 0.44754(14) 0.19522(13) 0.0523(5) Uani 1 1 d . . . . .
H01Z H 1.114963 0.470752 0.243955 0.063 Uiso 1 1 calc R U . . .
C020 C 0.80156(15) 0.92454(13) 0.27114(12) 0.0472(4) Uani 1 1 d . . . . .
H020 H 0.784493 0.922931 0.219733 0.057 Uiso 1 1 calc R U . . .
C021 C 0.79253(18) 0.23037(14) 0.55240(15) 0.0572(5) Uani 1 1 d . . . . .
H02A H 0.720621 0.192398 0.536425 0.086 Uiso 1 1 calc R U . . .
H02B H 0.831183 0.217623 0.592796 0.086 Uiso 1 1 calc R U . . .
H02C H 0.835453 0.221574 0.506767 0.086 Uiso 1 1 calc R U . . .
C022 C 0.93887(16) 0.37519(14) 0.04802(12) 0.0548(5) Uani 1 1 d . . . . .
C023 C 0.37649(16) 0.40498(14) 0.20655(12) 0.0521(5) Uani 1 1 d . . . . .
H02D H 0.421595 0.379378 0.164463 0.078 Uiso 1 1 calc R U . . .
H02E H 0.335389 0.441640 0.191239 0.078 Uiso 1 1 calc R U . . .
H02F H 0.325156 0.359689 0.215700 0.078 Uiso 1 1 calc R U . . .
C024 C 0.68937(19) 0.20521(13) 0.07679(11) 0.0528(5) Uani 1 1 d . . . . .
H02G H 0.707023 0.234893 0.039618 0.063 Uiso 1 1 calc R U . . .
H02H H 0.609037 0.195704 0.079850 0.063 Uiso 1 1 calc R U . . .
C025 C 0.75480(18) 1.11244(13) 0.69413(15) 0.0587(6) Uani 1 1 d . . . . .
H02I H 0.703635 1.074646 0.712698 0.088 Uiso 1 1 calc R U . . .
H02J H 0.734292 1.100367 0.638626 0.088 Uiso 1 1 calc R U . . .
H02K H 0.751938 1.172062 0.725075 0.088 Uiso 1 1 calc R U . . .
C026 C 0.47983(18) 0.72091(17) 0.09086(12) 0.0590(6) Uani 1 1 d . . . . .
H026 H 0.454329 0.715367 0.039644 0.071 Uiso 1 1 calc R U . . .
C027 C 0.48607(18) 0.79902(17) 0.15202(13) 0.0578(6) Uani 1 1 d . . . . .
H027 H 0.468054 0.846301 0.142004 0.069 Uiso 1 1 calc R U . . .
C028 C 0.75625(16) 0.53124(17) -0.02692(11) 0.0589(6) Uani 1 1 d . . . . .
H028 H 0.712292 0.507120 -0.075544 0.071 Uiso 1 1 calc R U . . .
C029 C 0.76042(16) 0.61710(17) 0.01996(11) 0.0556(5) Uani 1 1 d . . . . .
H029 H 0.719806 0.650211 0.002261 0.067 Uiso 1 1 calc R U . . .
C02A C 0.81171(17) 0.38880(17) -0.05019(12) 0.0626(6) Uani 1 1 d . . . . .
H02L H 0.766948 0.363418 -0.098451 0.075 Uiso 1 1 calc R U . . .
C02C C 0.86975(18) 0.34032(16) -0.02636(13) 0.0642(7) Uani 1 1 d . . . . .
H02M H 0.865362 0.282178 -0.058860 0.077 Uiso 1 1 calc R U . . .
C02D C 1.06309(17) 0.36039(15) 0.14796(15) 0.0602(5) Uani 1 1 d . . . . .
H02N H 1.100911 0.325461 0.165240 0.072 Uiso 1 1 calc R U . . .
C02E C 0.9040(2) 1.10617(15) 0.78910(13) 0.0641(6) Uani 1 1 d . . . . .
H02O H 0.895173 1.162517 0.825222 0.096 Uiso 1 1 calc R U . . .
H02P H 0.980399 1.100093 0.794430 0.096 Uiso 1 1 calc R U . . .
H02Q H 0.856051 1.061694 0.801734 0.096 Uiso 1 1 calc R U . . .
C02F C 0.99869(17) 0.32506(15) 0.07499(15) 0.0626(6) Uani 1 1 d . . . . .
H02R H 0.995251 0.266772 0.043336 0.075 Uiso 1 1 calc R U . . .
C02G C 0.7290(3) 0.11759(14) 0.04782(14) 0.0902(10) Uani 1 1 d . . . . .
H02S H 0.809424 0.128750 0.042196 0.108 Uiso 1 1 calc R U . . .
C02J C 0.6671(4) 0.06557(18) -0.03646(17) 0.1296(18) Uani 1 1 d . . . . .
H02T H 0.588130 0.053507 -0.031908 0.194 Uiso 1 1 calc R U . . .
H02U H 0.693098 0.011688 -0.059733 0.194 Uiso 1 1 calc R U . . .
H02V H 0.681819 0.099250 -0.070010 0.194 Uiso 1 1 calc R U . . .
C02O C 0.7088(4) 0.0673(2) 0.1004(2) 0.1252(15) Uani 1 1 d . . . . .
H02W H 0.746431 0.101059 0.152657 0.188 Uiso 1 1 calc R U . . .
H02X H 0.736818 0.014181 0.078237 0.188 Uiso 1 1 calc R U . . .
H02Y H 0.629891 0.053725 0.104805 0.188 Uiso 1 1 calc R U . . .
C2 C 0.5305(2) 1.1090(2) 0.3115(2) 0.0943(11) Uani 1 1 d . . . . .
H2 H 0.516127 1.158082 0.357577 0.113 Uiso 1 1 calc R U . A 1
C1 C 0.42919(19) 1.09205(14) 0.25413(16) 0.0615(6) Uani 1 1 d . . . . .
H1A H 0.428597 1.039587 0.208681 0.092 Uiso 1 1 calc R U . . .
H1B H 0.432003 1.140164 0.236450 0.092 Uiso 1 1 calc R U . . .
H1C H 0.362552 1.085659 0.280825 0.092 Uiso 1 1 calc R U . . .
C3 C 0.6324(3) 1.1450(3) 0.2909(3) 0.0709(14) Uani 0.663(6) 1 d . . P A 1
H3A H 0.686770 1.166520 0.336438 0.106 Uiso 0.663(6) 1 calc R U P A 1
H3B H 0.622167 1.192209 0.274458 0.106 Uiso 0.663(6) 1 calc R U P A 1
H3C H 0.658111 1.101162 0.247581 0.106 Uiso 0.663(6) 1 calc R U P A 1
C3A C 0.5892(5) 1.1819(3) 0.3507(3) 0.0400(16) Uani 0.337(6) 1 d . . P A 2
H3AA H 0.550313 1.212298 0.394905 0.060 Uiso 0.337(6) 1 calc R U P A 2
H3AB H 0.603361 1.215051 0.316662 0.060 Uiso 0.337(6) 1 calc R U P A 2
H3AC H 0.658880 1.174297 0.370614 0.060 Uiso 0.337(6) 1 calc R U P A 2

loop_
_atom_site_aniso_label
_atom_site_aniso_U_11
_atom_site_aniso_U_22
_atom_site_aniso_U_33
_atom_site_aniso_U_23
_atom_site_aniso_U_13
_atom_site_aniso_U_12
O001 0.0399(6) 0.0308(6) 0.0438(6) 0.0081(5) 0.0061(5) 0.0092(5)
O002 0.0437(6) 0.0414(6) 0.0374(6) 0.0164(5) 0.0079(5) 0.0141(5)
O003 0.0428(6) 0.0364(6) 0.0314(6) 0.0062(5) -0.0045(5) 0.0129(5)
O004 0.0461(7) 0.0427(7) 0.0516(7) 0.0266(6) -0.0047(5) 0.0086(5)
O005 0.0351(6) 0.0525(7) 0.0439(7) 0.0176(6) -0.0045(5) 0.0087(5)
O006 0.0523(7) 0.0365(6) 0.0352(6) 0.0023(5) -0.0010(5) 0.0072(5)
O007 0.0425(7) 0.0457(7) 0.0507(7) 0.0147(6) 0.0005(5) 0.0071(5)
O008 0.0460(7) 0.0684(9) 0.0314(6) 0.0102(6) -0.0056(5) 0.0169(6)
O009 0.0655(9) 0.0789(10) 0.0597(8) 0.0471(8) 0.0272(7) 0.0486(8)
N00A 0.0291(6) 0.0387(7) 0.0344(7) 0.0129(6) 0.0047(5) 0.0105(5)
N00B 0.0300(6) 0.0420(7) 0.0288(6) 0.0089(6) 0.0025(5) 0.0117(5)
N00C 0.0366(7) 0.0347(7) 0.0294(6) 0.0079(5) -0.0021(5) 0.0127(5)
N00D 0.0280(6) 0.0502(8) 0.0351(7) 0.0199(6) 0.0059(5) 0.0159(6)
N00E 0.0362(7) 0.0570(9) 0.0299(7) 0.0133(6) -0.0003(5) 0.0186(6)
N00F 0.0290(6) 0.0430(7) 0.0377(7) 0.0190(6) 0.0046(5) 0.0089(5)
N00G 0.0370(7) 0.0400(7) 0.0338(7) 0.0166(6) 0.0028(5) 0.0127(6)
O00H 0.0724(10) 0.0812(11) 0.0472(8) 0.0376(8) 0.0059(7) 0.0121(8)
N00I 0.0398(8) 0.0539(9) 0.0375(8) 0.0207(7) 0.0063(6) 0.0124(6)
C00J 0.0289(7) 0.0344(8) 0.0298(7) 0.0069(6) 0.0033(6) 0.0101(6)
C00K 0.0303(7) 0.0349(8) 0.0339(8) 0.0086(6) 0.0028(6) 0.0086(6)
C00L 0.0296(7) 0.0430(9) 0.0374(8) 0.0192(7) 0.0092(6) 0.0137(6)
C00M 0.0286(7) 0.0385(8) 0.0278(7) 0.0086(6) 0.0034(6) 0.0103(6)
C00N 0.0271(7) 0.0330(8) 0.0425(9) 0.0084(7) 0.0059(6) 0.0065(6)
C00O 0.0319(8) 0.0342(8) 0.0282(7) 0.0062(6) 0.0033(6) 0.0103(6)
C00P 0.0292(7) 0.0430(9) 0.0359(8) 0.0202(7) 0.0061(6) 0.0098(6)
C00Q 0.0272(7) 0.0468(9) 0.0380(8) 0.0212(7) 0.0087(6) 0.0156(6)
C00R 0.0426(9) 0.0386(8) 0.0349(8) 0.0116(7) 0.0009(7) 0.0143(7)
C00S 0.0264(7) 0.0354(8) 0.0346(8) 0.0098(6) 0.0035(6) 0.0092(6)
C00T 0.0269(7) 0.0406(8) 0.0411(9) 0.0170(7) 0.0064(6) 0.0094(6)
C00U 0.0282(7) 0.0428(9) 0.0412(9) 0.0190(7) 0.0048(6) 0.0068(6)
C00V 0.0315(8) 0.0566(10) 0.0309(8) 0.0073(7) 0.0031(6) 0.0068(7)
C00W 0.0372(8) 0.0370(8) 0.0286(7) 0.0069(6) -0.0015(6) 0.0106(6)
C00X 0.0279(7) 0.0381(8) 0.0445(9) 0.0163(7) 0.0063(6) 0.0087(6)
C00Y 0.0355(8) 0.0381(8) 0.0324(8) 0.0053(7) 0.0048(6) 0.0062(6)
C00Z 0.0312(8) 0.0440(9) 0.0358(8) 0.0208(7) 0.0074(6) 0.0115(6)
C010 0.0288(7) 0.0488(9) 0.0284(7) 0.0094(7) 0.0029(6) 0.0096(7)
C011 0.0317(8) 0.0509(10) 0.0434(9) 0.0214(8) 0.0067(7) 0.0114(7)
C012 0.0360(8) 0.0522(10) 0.0441(9) 0.0257(8) 0.0139(7) 0.0214(7)
C013 0.0286(8) 0.0619(11) 0.0367(8) 0.0232(8) 0.0068(6) 0.0207(7)
C014 0.0298(8) 0.0477(10) 0.0451(9) 0.0212(8) 0.0047(7) 0.0069(7)
C015 0.0327(8) 0.0457(9) 0.0465(9) 0.0274(8) 0.0036(7) 0.0091(7)
C016 0.0314(8) 0.0377(8) 0.0316(8) 0.0078(7) 0.0041(6) 0.0081(6)
C017 0.0322(8) 0.0484(9) 0.0286(8) 0.0044(7) 0.0002(6) 0.0067(7)
C018 0.0337(8) 0.0397(9) 0.0592(11) 0.0212(8) 0.0089(7) 0.0100(7)
C019 0.0423(9) 0.0335(8) 0.0361(8) 0.0083(7) 0.0033(7) 0.0108(7)
C01A 0.0464(10) 0.0514(10) 0.0344(8) 0.0206(8) 0.0013(7) 0.0077(8)
C01B 0.0315(8) 0.0451(9) 0.0402(9) 0.0233(7) 0.0054(6) 0.0086(7)
C01C 0.0301(8) 0.0652(11) 0.0367(9) 0.0209(8) 0.0038(6) 0.0194(8)
C01D 0.0314(8) 0.0569(10) 0.0311(8) 0.0130(7) 0.0024(6) 0.0120(7)
C01E 0.0383(9) 0.0343(8) 0.0418(9) 0.0071(7) 0.0061(7) 0.0085(7)
C01F 0.0289(8) 0.0613(11) 0.0376(9) 0.0106(8) 0.0092(7) 0.0096(7)
C01G 0.0341(8) 0.0404(9) 0.0484(10) 0.0214(8) 0.0037(7) 0.0068(7)
C01H 0.0427(9) 0.0506(10) 0.0406(9) 0.0268(8) 0.0015(7) 0.0107(7)
C01I 0.0416(9) 0.0418(9) 0.0368(8) 0.0183(7) 0.0073(7) 0.0113(7)
C01J 0.0418(9) 0.0670(12) 0.0507(10) 0.0370(9) 0.0187(8) 0.0336(9)
C01K 0.0425(9) 0.0397(9) 0.0574(11) 0.0262(8) -0.0002(8) 0.0061(7)
C01L 0.0298(8) 0.0625(11) 0.0302(8) 0.0067(8) 0.0020(6) 0.0082(7)
C01M 0.0389(9) 0.0746(13) 0.0442(10) 0.0333(9) 0.0131(7) 0.0320(9)
C01N 0.0314(8) 0.0639(11) 0.0265(8) 0.0109(8) 0.0061(6) 0.0062(7)
C01O 0.0287(8) 0.0667(12) 0.0278(8) 0.0061(8) 0.0077(6) 0.0040(8)
C01P 0.0284(8) 0.0612(11) 0.0361(9) 0.0054(8) 0.0116(7) 0.0065(7)
C01Q 0.0461(10) 0.0310(8) 0.0558(11) 0.0035(8) 0.0202(8) 0.0031(7)
C01R 0.0387(9) 0.0512(10) 0.0644(12) 0.0328(9) 0.0085(8) 0.0138(8)
C01S 0.0377(9) 0.0791(14) 0.0375(9) 0.0229(9) 0.0007(7) 0.0224(9)
C01T 0.0323(8) 0.0457(10) 0.0624(11) 0.0323(9) -0.0023(8) 0.0024(7)
C01U 0.0360(9) 0.0735(13) 0.0306(8) 0.0187(8) 0.0057(7) 0.0078(8)
C01V 0.0320(9) 0.0827(14) 0.0271(8) 0.0048(9) 0.0069(7) 0.0024(9)
C01W 0.0364(9) 0.0624(12) 0.0629(12) 0.0363(10) -0.0045(8) 0.0024(8)
C01X 0.0381(9) 0.0572(11) 0.0790(14) 0.0455(11) 0.0075(9) 0.0133(8)
C01Y 0.0394(9) 0.0708(12) 0.0379(9) 0.0244(9) 0.0038(7) 0.0092(8)
C01Z 0.0349(9) 0.0665(13) 0.0513(11) 0.0145(9) 0.0097(8) 0.0137(8)
C020 0.0385(9) 0.0622(11) 0.0535(11) 0.0339(9) 0.0086(8) 0.0143(8)
C021 0.0539(11) 0.0513(11) 0.0803(15) 0.0404(11) 0.0032(10) 0.0105(9)
C022 0.0344(9) 0.0648(12) 0.0483(11) 0.0012(9) 0.0163(8) 0.0064(8)
C023 0.0393(9) 0.0665(12) 0.0461(10) 0.0173(9) -0.0069(8) 0.0074(9)
C024 0.0651(12) 0.0453(10) 0.0339(9) 0.0010(8) -0.0031(8) 0.0041(9)
C025 0.0564(12) 0.0390(10) 0.0867(16) 0.0237(10) 0.0346(11) 0.0202(9)
C026 0.0509(11) 0.0986(17) 0.0414(10) 0.0339(11) 0.0021(8) 0.0329(11)
C027 0.0535(11) 0.0935(16) 0.0500(11) 0.0415(12) 0.0112(9) 0.0415(11)
C028 0.0396(10) 0.1003(17) 0.0240(8) 0.0115(10) 0.0011(7) 0.0049(10)
C029 0.0413(10) 0.0939(16) 0.0323(9) 0.0248(10) 0.0039(7) 0.0114(10)
C02A 0.0386(10) 0.0879(16) 0.0315(9) -0.0073(10) 0.0075(8) -0.0027(10)
C02C 0.0437(11) 0.0717(14) 0.0466(11) -0.0108(10) 0.0165(9) 0.0002(10)
C02D 0.0405(10) 0.0661(13) 0.0719(14) 0.0193(11) 0.0151(10) 0.0166(9)
C02E 0.0629(13) 0.0564(12) 0.0511(12) -0.0034(10) 0.0170(10) 0.0032(10)
C02F 0.0422(11) 0.0593(12) 0.0714(14) 0.0042(11) 0.0217(10) 0.0119(9)
C02G 0.178(3) 0.0370(11) 0.0410(12) 0.0036(9) -0.0164(15) 0.0074(15)
C02J 0.275(6) 0.0454(14) 0.0519(15) -0.0057(11) -0.040(2) 0.044(2)
C02O 0.175(4) 0.089(2) 0.091(2) 0.026(2) -0.021(3) -0.011(2)
C2 0.0627(15) 0.100(2) 0.148(3) 0.101(2) -0.0445(17) -0.0279(14)
C1 0.0615(13) 0.0455(11) 0.0830(15) 0.0326(11) -0.0188(11) 0.0080(9)
C3 0.0501(19) 0.076(2) 0.115(4) 0.070(3) 0.006(2) 0.0102(16)
C3A 0.043(3) 0.032(3) 0.047(3) 0.016(2) 0.006(2) 0.009(2)

loop_
_atom_type_symbol
_atom_type_description
_atom_type_scat_dispersion_real
_atom_type_scat_dispersion_imag
_atom_type_scat_source
C C 0.0181 0.0091 'International Tables Vol C Tables 4.2.6.8 and 6.1.1.4'
H H 0.0000 0.0000 'International Tables Vol C Tables 4.2.6.8 and 6.1.1.4'
N N 0.0311 0.0180 'International Tables Vol C Tables 4.2.6.8 and 6.1.1.4'
O O 0.0492 0.0322 'International Tables Vol C Tables 4.2.6.8 and 6.1.1.4'

loop_
_geom_angle_atom_site_label_1
_geom_angle_atom_site_label_2
_geom_angle_atom_site_label_3
_geom_angle
_geom_angle_site_symmetry_1
_geom_angle_site_symmetry_3
_geom_angle_publ_flag
C00N O001 C01E 118.07(13) . . ?
C015 O004 C01K 117.71(14) . . ?
C014 O005 C023 114.58(15) . . ?
C00Y O006 C024 117.04(15) . . ?
C01J O009 C01X 118.93(15) . . ?
C00S N00A C00T 117.44(14) . . ?
C010 N00B C00M 116.90(14) . . ?
C00J N00C H00C 114.4 . . ?
C00J N00C C00O 131.11(13) . . ?
C00O N00C H00C 114.4 . . ?
C00Q N00D C013 117.38(14) . . ?
C01C N00E H00E 115.3 . . ?
C01D N00E H00E 115.3 . . ?
C01D N00E C01C 129.33(15) . . ?
C00U N00F C00P 116.63(14) . . ?
C00L N00G H00G 115.0 . . ?
C00L N00G C00Z 129.90(15) . . ?
C00Z N00G H00G 115.0 . . ?
C011 N00I H00I 115.5 . . ?
C01Y N00I H00I 115.5 . . ?
C01Y N00I C011 129.05(17) . . ?
O003 C00J N00C 125.42(15) . . ?
O003 C00J C00S 122.63(14) . . ?
N00C C00J C00S 111.95(13) . . ?
C00N C00K H00K 120.9 . . ?
C00N C00K C00S 118.26(15) . . ?
C00S C00K H00K 120.9 . . ?
O002 C00L N00G 125.97(15) . . ?
O002 C00L C00Q 122.11(15) . . ?
N00G C00L C00Q 111.92(14) . . ?
N00B C00M C00O 117.21(14) . . ?
N00B C00M C016 123.73(14) . . ?
C016 C00M C00O 119.06(14) . . ?
O001 C00N C00K 125.66(16) . . ?
O001 C00N C00X 114.77(14) . . ?
C00K C00N C00X 119.56(15) . . ?
N00C C00O C00M 114.02(14) . . ?
C00W C00O N00C 125.75(14) . . ?
C00W C00O C00M 120.21(14) . . ?
N00F C00P C00Z 117.28(14) . . ?
N00F C00P C01B 123.87(15) . . ?
C01B C00P C00Z 118.85(15) . . ?
N00D C00Q C00L 115.29(14) . . ?
N00D C00Q C012 124.95(15) . . ?
C012 C00Q C00L 119.75(15) . . ?
C00W C00R H00R 119.3 . . ?
C019 C00R H00R 119.3 . . ?
C019 C00R C00W 121.42(15) . . ?
N00A C00S C00J 115.94(13) . . ?
N00A C00S C00K 124.42(15) . . ?
C00K C00S C00J 119.63(14) . . ?
N00A C00T C00X 123.26(15) . . ?
N00A C00T C011 117.51(15) . . ?
C00X C00T C011 119.23(15) . . ?
N00F C00U C014 118.41(15) . . ?
N00F C00U C01G 124.93(16) . . ?
C01G C00U C014 116.65(15) . . ?
C01L C00V H00V 119.3 . . ?
C01L C00V C01N 121.47(18) . . ?
C01N C00V H00V 119.3 . . ?
C00O C00W C00R 119.64(15) . . ?
C00O C00W H00W 120.2 . . ?
C00R C00W H00W 120.2 . . ?
C00T C00X C00N 116.91(15) . . ?
C00T C00X C018 119.53(16) . . ?
C018 C00X C00N 123.57(16) . . ?
O006 C00Y C016 115.46(15) . . ?
O006 C00Y C017 124.95(15) . . ?
C017 C00Y C016 119.59(15) . . ?
N00G C00Z C00P 114.26(14) . . ?
C01I C00Z N00G 125.44(15) . . ?
C01I C00Z C00P 120.26(15) . . ?
N00B C010 C017 124.50(15) . . ?
N00B C010 C01D 117.08(15) . . ?
C017 C010 C01D 118.41(14) . . ?
N00I C011 C00T 114.44(15) . . ?
C020 C011 N00I 125.69(17) . . ?
C020 C011 C00T 119.87(17) . . ?
C00Q C012 H012 121.2 . . ?
C01J C012 C00Q 117.57(17) . . ?
C01J C012 H012 121.2 . . ?
N00D C013 C01C 116.85(15) . . ?
N00D C013 C01M 123.06(17) . . ?
C01M C013 C01C 120.06(16) . . ?
O005 C014 C00U 112.42(15) . . ?
O007 C014 O005 124.39(16) . . ?
O007 C014 C00U 123.19(16) . . ?
O004 C015 C01B 115.10(15) . . ?
O004 C015 C01G 125.28(16) . . ?
C01G C015 C01B 119.62(15) . . ?
C00M C016 C00Y 116.44(15) . . ?
C019 C016 C00M 119.65(14) . . ?
C019 C016 C00Y 123.91(15) . . ?
C00Y C017 C010 118.70(15) . . ?
C00Y C017 H017 120.7 . . ?
C010 C017 H017 120.7 . . ?
C00X C018 H018 120.1 . . ?
C01R C018 C00X 119.73(18) . . ?
C01R C018 H018 120.1 . . ?
C00R C019 C016 119.97(15) . . ?
C00R C019 H019 120.0 . . ?
C016 C019 H019 120.0 . . ?
C01H C01A H01A 119.3 . . ?
C01H C01A C01I 121.47(17) . . ?
C01I C01A H01A 119.3 . . ?
C00P C01B C015 116.66(16) . . ?
C01H C01B C00P 119.70(16) . . ?
C01H C01B C015 123.64(15) . . ?
N00E C01C C013 114.92(15) . . ?
C01S C01C N00E 125.50(18) . . ?
C01S C01C C013 119.46(17) . . ?
O008 C01D N00E 125.16(16) . . ?
O008 C01D C010 121.30(16) . . ?
N00E C01D C010 113.53(14) . . ?
O001 C01E H01B 110.2 . . ?
O001 C01E H01C 110.2 . . ?
O001 C01E C01Q 107.66(14) . . ?
H01B C01E H01C 108.5 . . ?
C01Q C01E H01B 110.2 . . ?
C01Q C01E H01C 110.2 . . ?
C01L C01F C01P 118.01(18) . . ?
C01Z C01F C01L 122.68(17) . . ?
C01Z C01F C01P 119.30(18) . . ?
C00U C01G H01G 120.9 . . ?
C015 C01G C00U 118.22(16) . . ?
C015 C01G H01G 120.9 . . ?
C01A C01H C01B 119.80(16) . . ?
C01A C01H H01H 120.1 . . ?
C01B C01H H01H 120.1 . . ?
C00Z C01I C01A 119.78(16) . . ?
C00Z C01I H01I 120.1 . . ?
C01A C01I H01I 120.1 . . ?
O009 C01J C012 125.32(19) . . ?
O009 C01J C01M 115.06(16) . . ?
C012 C01J C01M 119.60(16) . . ?
O004 C01K H01D 110.2 . . ?
O004 C01K H01E 110.2 . . ?
O004 C01K C01T 107.68(15) . . ?
H01D C01K H01E 108.5 . . ?
C01T C01K H01D 110.2 . . ?
C01T C01K H01E 110.2 . . ?
C00V C01L C01F 122.33(16) . . ?
C00V C01L H01L 118.8 . . ?
C01F C01L H01L 118.8 . . ?
C013 C01M C01J 117.14(16) . . ?
C013 C01M C027 118.80(19) . . ?
C027 C01M C01J 124.05(18) . . ?
C01O C01N C00V 117.10(17) . . ?
C01U C01N C00V 123.97(18) . . ?
C01U C01N C01O 118.91(16) . . ?
C01N C01O C01V 119.98(19) . . ?
C01P C01O C01N 120.63(16) . . ?
C01P C01O C01V 119.38(18) . . ?
C01O C01P C01F 120.20(17) . . ?
C01O C01P C022 120.49(17) . . ?
C022 C01P C01F 119.30(19) . . ?
C01E C01Q H01Q 108.3 . . ?
C01E C01Q C025 111.47(16) . . ?
C01E C01Q C02E 109.22(17) . . ?
C025 C01Q H01Q 108.3 . . ?
C02E C01Q H01Q 108.3 . . ?
C02E C01Q C025 111.07(17) . . ?
C018 C01R H01R 119.1 . . ?
C018 C01R C020 121.79(17) . . ?
C020 C01R H01R 119.1 . . ?
C01C C01S H01S 120.4 . . ?
C01C C01S C026 119.3(2) . . ?
C026 C01S H01S 120.4 . . ?
C01K C01T H01T 108.3 . . ?
C01K C01T C01W 110.96(15) . . ?
C01K C01T C021 108.88(17) . . ?
C01W C01T H01T 108.3 . . ?
C01W C01T C021 112.11(16) . . ?
C021 C01T H01T 108.3 . . ?
C01N C01U C01Y 124.74(16) . . ?
C029 C01U C01N 119.5(2) . . ?
C029 C01U C01Y 115.80(19) . . ?
C01O C01V C02A 118.4(2) . . ?
C028 C01V C01O 119.1(2) . . ?
C028 C01V C02A 122.50(18) . . ?
C01T C01W H01F 109.5 . . ?
C01T C01W H01J 109.5 . . ?
C01T C01W H01K 109.5 . . ?
H01F C01W H01J 109.5 . . ?
H01F C01W H01K 109.5 . . ?
H01J C01W H01K 109.5 . . ?
O009 C01X H01M 110.1 . . ?
O009 C01X H01N 110.1 . . ?
O009 C01X C2 108.1(2) . . ?
H01M C01X H01N 108.4 . . ?
C2 C01X H01M 110.1 . . ?
C2 C01X H01N 110.1 . . ?
O00H C01Y N00I 122.3(2) . . ?
O00H C01Y C01U 122.44(17) . . ?
N00I C01Y C01U 115.26(17) . . ?
C01F C01Z H01Z 119.6 . . ?
C02D C01Z C01F 120.7(2) . . ?
C02D C01Z H01Z 119.6 . . ?
C011 C020 C01R 119.84(18) . . ?
C011 C020 H020 120.1 . . ?
C01R C020 H020 120.1 . . ?
C01T C021 H02A 109.5 . . ?
C01T C021 H02B 109.5 . . ?
C01T C021 H02C 109.5 . . ?
H02A C021 H02B 109.5 . . ?
H02A C021 H02C 109.5 . . ?
H02B C021 H02C 109.5 . . ?
C01P C022 C02C 118.1(2) . . ?
C02F C022 C01P 119.03(19) . . ?
C02F C022 C02C 122.8(2) . . ?
O005 C023 H02D 109.5 . . ?
O005 C023 H02E 109.5 . . ?
O005 C023 H02F 109.5 . . ?
H02D C023 H02E 109.5 . . ?
H02D C023 H02F 109.5 . . ?
H02E C023 H02F 109.5 . . ?
O006 C024 H02G 110.1 . . ?
O006 C024 H02H 110.1 . . ?
O006 C024 C02G 108.01(18) . . ?
H02G C024 H02H 108.4 . . ?
C02G C024 H02G 110.1 . . ?
C02G C024 H02H 110.1 . . ?
C01Q C025 H02I 109.5 . . ?
C01Q C025 H02J 109.5 . . ?
C01Q C025 H02K 109.5 . . ?
H02I C025 H02J 109.5 . . ?
H02I C025 H02K 109.5 . . ?
H02J C025 H02K 109.5 . . ?
C01S C026 H026 118.7 . . ?
C027 C026 C01S 122.67(18) . . ?
C027 C026 H026 118.7 . . ?
C01M C027 H027 120.3 . . ?
C026 C027 C01M 119.47(19) . . ?
C026 C027 H027 120.3 . . ?
C01V C028 H028 119.4 . . ?
C029 C028 C01V 121.26(17) . . ?
C029 C028 H028 119.4 . . ?
C01U C029 H029 119.4 . . ?
C028 C029 C01U 121.2(2) . . ?
C028 C029 H029 119.4 . . ?
C01V C02A H02L 119.2 . . ?
C02C C02A C01V 121.69(19) . . ?
C02C C02A H02L 119.2 . . ?
C022 C02C H02M 119.1 . . ?
C02A C02C C022 121.9(2) . . ?
C02A C02C H02M 119.1 . . ?
C01Z C02D H02N 119.9 . . ?
C01Z C02D C02F 120.2(2) . . ?
C02F C02D H02N 119.9 . . ?
C01Q C02E H02O 109.5 . . ?
C01Q C02E H02P 109.5 . . ?
C01Q C02E H02Q 109.5 . . ?
H02O C02E H02P 109.5 . . ?
H02O C02E H02Q 109.5 . . ?
H02P C02E H02Q 109.5 . . ?
C022 C02F H02R 119.3 . . ?
C02D C02F C022 121.4(2) . . ?
C02D C02F H02R 119.3 . . ?
C024 C02G H02S 108.4 . . ?
C024 C02G C02J 105.5(2) . . ?
C02J C02G H02S 108.4 . . ?
C02O C02G C024 115.1(3) . . ?
C02O C02G H02S 108.4 . . ?
C02O C02G C02J 110.7(3) . . ?
C02G C02J H02T 109.5 . . ?
C02G C02J H02U 109.5 . . ?
C02G C02J H02V 109.5 . . ?
H02T C02J H02U 109.5 . . ?
H02T C02J H02V 109.5 . . ?
H02U C02J H02V 109.5 . . ?
C02G C02O H02W 109.5 . . ?
C02G C02O H02X 109.5 . . ?
C02G C02O H02Y 109.5 . . ?
H02W C02O H02X 109.5 . . ?
H02W C02O H02Y 109.5 . . ?
H02X C02O H02Y 109.5 . . ?
C01X C2 H2 101.6 . . ?
C1 C2 C01X 112.36(18) . . ?
C1 C2 H2 101.6 . . ?
C3 C2 C01X 119.6(2) . . ?
C3 C2 H2 101.6 . . ?
C3 C2 C1 116.2(3) . . ?
C3A C2 C1 125.9(3) . . ?
C2 C1 H1A 109.5 . . ?
C2 C1 H1B 109.5 . . ?
C2 C1 H1C 109.5 . . ?
H1A C1 H1B 109.5 . . ?
H1A C1 H1C 109.5 . . ?
H1B C1 H1C 109.5 . . ?
C2 C3 H3A 109.5 . . ?
C2 C3 H3B 109.5 . . ?
C2 C3 H3C 109.5 . . ?
H3A C3 H3B 109.5 . . ?
H3A C3 H3C 109.5 . . ?
H3B C3 H3C 109.5 . . ?
C2 C3A H3AA 109.5 . . ?
C2 C3A H3AB 109.5 . . ?
C2 C3A H3AC 109.5 . . ?
H3AA C3A H3AB 109.5 . . ?
H3AA C3A H3AC 109.5 . . ?
H3AB C3A H3AC 109.5 . . ?

loop_
_geom_bond_atom_site_label_1
_geom_bond_atom_site_label_2
_geom_bond_distance
_geom_bond_site_symmetry_2
_geom_bond_publ_flag
O001 C00N 1.3469(19) . ?
O001 C01E 1.441(2) . ?
O002 C00L 1.224(2) . ?
O003 C00J 1.2250(19) . ?
O004 C015 1.348(2) . ?
O004 C01K 1.436(2) . ?
O005 C014 1.336(2) . ?
O005 C023 1.445(2) . ?
O006 C00Y 1.349(2) . ?
O006 C024 1.439(2) . ?
O007 C014 1.207(2) . ?
O008 C01D 1.226(2) . ?
O009 C01J 1.351(2) . ?
O009 C01X 1.427(3) . ?
N00A C00S 1.324(2) . ?
N00A C00T 1.362(2) . ?
N00B C00M 1.363(2) . ?
N00B C010 1.325(2) . ?
N00C H00C 0.8600 . ?
N00C C00J 1.348(2) . ?
N00C C00O 1.397(2) . ?
N00D C00Q 1.321(2) . ?
N00D C013 1.360(2) . ?
N00E H00E 0.8600 . ?
N00E C01C 1.399(2) . ?
N00E C01D 1.351(2) . ?
N00F C00P 1.365(2) . ?
N00F C00U 1.317(2) . ?
N00G H00G 0.8600 . ?
N00G C00L 1.354(2) . ?
N00G C00Z 1.401(2) . ?
O00H C01Y 1.231(3) . ?
N00I H00I 0.8600 . ?
N00I C011 1.399(2) . ?
N00I C01Y 1.367(2) . ?
C00J C00S 1.516(2) . ?
C00K H00K 0.9300 . ?
C00K C00N 1.377(2) . ?
C00K C00S 1.404(2) . ?
C00L C00Q 1.513(2) . ?
C00M C00O 1.434(2) . ?
C00M C016 1.412(2) . ?
C00N C00X 1.426(2) . ?
C00O C00W 1.376(2) . ?
C00P C00Z 1.429(2) . ?
C00P C01B 1.415(2) . ?
C00Q C012 1.404(2) . ?
C00R H00R 0.9300 . ?
C00R C00W 1.411(2) . ?
C00R C019 1.373(2) . ?
C00T C00X 1.412(2) . ?
C00T C011 1.434(2) . ?
C00U C014 1.507(2) . ?
C00U C01G 1.410(2) . ?
C00V H00V 0.9300 . ?
C00V C01L 1.351(3) . ?
C00V C01N 1.450(2) . ?
C00W H00W 0.9300 . ?
C00X C018 1.413(2) . ?
C00Y C016 1.429(2) . ?
C00Y C017 1.369(3) . ?
C00Z C01I 1.372(2) . ?
C010 C017 1.400(2) . ?
C010 C01D 1.509(2) . ?
C011 C020 1.374(3) . ?
C012 H012 0.9300 . ?
C012 C01J 1.382(3) . ?
C013 C01C 1.435(3) . ?
C013 C01M 1.409(3) . ?
C015 C01B 1.421(2) . ?
C015 C01G 1.374(3) . ?
C016 C019 1.410(2) . ?
C017 H017 0.9300 . ?
C018 H018 0.9300 . ?
C018 C01R 1.368(3) . ?
C019 H019 0.9300 . ?
C01A H01A 0.9300 . ?
C01A C01H 1.364(3) . ?
C01A C01I 1.412(2) . ?
C01B C01H 1.415(3) . ?
C01C C01S 1.374(2) . ?
C01E H01B 0.9700 . ?
C01E H01C 0.9700 . ?
C01E C01Q 1.515(2) . ?
C01F C01L 1.419(3) . ?
C01F C01P 1.427(3) . ?
C01F C01Z 1.404(3) . ?
C01G H01G 0.9300 . ?
C01H H01H 0.9300 . ?
C01I H01I 0.9300 . ?
C01J C01M 1.423(3) . ?
C01K H01D 0.9700 . ?
C01K H01E 0.9700 . ?
C01K C01T 1.509(2) . ?
C01L H01L 0.9300 . ?
C01M C027 1.418(3) . ?
C01N C01O 1.426(3) . ?
C01N C01U 1.413(3) . ?
C01O C01P 1.423(3) . ?
C01O C01V 1.426(2) . ?
C01P C022 1.425(3) . ?
C01Q H01Q 0.9800 . ?
C01Q C025 1.522(3) . ?
C01Q C02E 1.517(3) . ?
C01R H01R 0.9300 . ?
C01R C020 1.404(3) . ?
C01S H01S 0.9300 . ?
C01S C026 1.406(3) . ?
C01T H01T 0.9800 . ?
C01T C01W 1.517(3) . ?
C01T C021 1.518(3) . ?
C01U C01Y 1.493(3) . ?
C01U C029 1.406(3) . ?
C01V C028 1.389(3) . ?
C01V C02A 1.442(3) . ?
C01W H01F 0.9600 . ?
C01W H01J 0.9600 . ?
C01W H01K 0.9600 . ?
C01X H01M 0.9700 . ?
C01X H01N 0.9700 . ?
C01X C2 1.514(3) . ?
C01Z H01Z 0.9300 . ?
C01Z C02D 1.385(3) . ?
C020 H020 0.9300 . ?
C021 H02A 0.9600 . ?
C021 H02B 0.9600 . ?
C021 H02C 0.9600 . ?
C022 C02C 1.434(3) . ?
C022 C02F 1.397(3) . ?
C023 H02D 0.9600 . ?
C023 H02E 0.9600 . ?
C023 H02F 0.9600 . ?
C024 H02G 0.9700 . ?
C024 H02H 0.9700 . ?
C024 C02G 1.536(3) . ?
C025 H02I 0.9600 . ?
C025 H02J 0.9600 . ?
C025 H02K 0.9600 . ?
C026 H026 0.9300 . ?
C026 C027 1.362(3) . ?
C027 H027 0.9300 . ?
C028 H028 0.9300 . ?
C028 C029 1.373(3) . ?
C029 H029 0.9300 . ?
C02A H02L 0.9300 . ?
C02A C02C 1.331(4) . ?
C02C H02M 0.9300 . ?
C02D H02N 0.9300 . ?
C02D C02F 1.386(3) . ?
C02E H02O 0.9600 . ?
C02E H02P 0.9600 . ?
C02E H02Q 0.9600 . ?
C02F H02R 0.9300 . ?
C02G H02S 0.9800 . ?
C02G C02J 1.548(4) . ?
C02G C02O 1.470(5) . ?
C02J H02T 0.9600 . ?
C02J H02U 0.9600 . ?
C02J H02V 0.9600 . ?
C02O H02W 0.9600 . ?
C02O H02X 0.9600 . ?
C02O H02Y 0.9600 . ?
C2 H2 0.9800 . ?
C2 C1 1.510(3) . ?
C2 C3 1.400(4) . ?
C2 C3A 1.249(6) . ?
C1 H1A 0.9600 . ?
C1 H1B 0.9600 . ?
C1 H1C 0.9600 . ?
C3 H3A 0.9600 . ?
C3 H3B 0.9600 . ?
C3 H3C 0.9600 . ?
C3A H3AA 0.9600 . ?
C3A H3AB 0.9600 . ?
C3A H3AC 0.9600 . ?

loop_
_geom_torsion_atom_site_label_1
_geom_torsion_atom_site_label_2
_geom_torsion_atom_site_label_3
_geom_torsion_atom_site_label_4
_geom_torsion
_geom_torsion_site_symmetry_1
_geom_torsion_site_symmetry_2
_geom_torsion_site_symmetry_3
_geom_torsion_site_symmetry_4
_geom_torsion_publ_flag
O001 C00N C00X C00T -176.11(13) . . . . ?
O001 C00N C00X C018 3.8(2) . . . . ?
O001 C01E C01Q C025 66.68(19) . . . . ?
O001 C01E C01Q C02E -170.21(15) . . . . ?
O002 C00L C00Q N00D 166.46(14) . . . . ?
O002 C00L C00Q C012 -12.2(2) . . . . ?
O003 C00J C00S N00A 163.44(15) . . . . ?
O003 C00J C00S C00K -17.7(2) . . . . ?
O004 C015 C01B C00P 178.42(14) . . . . ?
O004 C015 C01B C01H -2.2(2) . . . . ?
O004 C015 C01G C00U 179.61(15) . . . . ?
O004 C01K C01T C01W 65.15(19) . . . . ?
O004 C01K C01T C021 -171.00(15) . . . . ?
O006 C00Y C016 C00M 176.92(14) . . . . ?
O006 C00Y C016 C019 -2.4(2) . . . . ?
O006 C00Y C017 C010 -179.84(15) . . . . ?
O006 C024 C02G C02J -179.1(3) . . . . ?
O006 C024 C02G C02O 58.5(4) . . . . ?
O009 C01J C01M C013 172.52(16) . . . . ?
O009 C01J C01M C027 -6.8(3) . . . . ?
O009 C01X C2 C1 57.3(3) . . . . ?
O009 C01X C2 C3 -84.2(4) . . . . ?
N00A C00T C00X C00N -0.4(2) . . . . ?
N00A C00T C00X C018 179.70(14) . . . . ?
N00A C00T C011 N00I -0.1(2) . . . . ?
N00A C00T C011 C020 -179.60(15) . . . . ?
N00B C00M C00O N00C -4.3(2) . . . . ?
N00B C00M C00O C00W 177.34(14) . . . . ?
N00B C00M C016 C00Y 3.8(2) . . . . ?
N00B C00M C016 C019 -176.90(15) . . . . ?
N00B C010 C017 C00Y 2.6(3) . . . . ?
N00B C010 C01D O008 169.17(16) . . . . ?
N00B C010 C01D N00E -12.0(2) . . . . ?
N00C C00J C00S N00A -16.38(19) . . . . ?
N00C C00J C00S C00K 162.52(14) . . . . ?
N00C C00O C00W C00R -177.52(15) . . . . ?
N00D C00Q C012 C01J 0.8(3) . . . . ?
N00D C013 C01C N00E -8.5(2) . . . . ?
N00D C013 C01C C01S 175.28(16) . . . . ?
N00D C013 C01M C01J 3.5(3) . . . . ?
N00D C013 C01M C027 -177.14(17) . . . . ?
N00E C01C C01S C026 -172.18(18) . . . . ?
N00F C00P C00Z N00G -6.5(2) . . . . ?
N00F C00P C00Z C01I 175.62(14) . . . . ?
N00F C00P C01B C015 2.1(2) . . . . ?
N00F C00P C01B C01H -177.30(15) . . . . ?
N00F C00U C014 O005 -9.2(2) . . . . ?
N00F C00U C014 O007 171.56(15) . . . . ?
N00F C00U C01G C015 2.1(3) . . . . ?
N00G C00L C00Q N00D -13.20(19) . . . . ?
N00G C00L C00Q C012 168.16(14) . . . . ?
N00G C00Z C01I C01A -174.99(16) . . . . ?
N00I C011 C020 C01R -179.18(16) . . . . ?
C00J N00C C00O C00M 172.61(15) . . . . ?
C00J N00C C00O C00W -9.2(3) . . . . ?
C00K C00N C00X C00T 3.5(2) . . . . ?
C00K C00N C00X C018 -176.59(15) . . . . ?
C00L N00G C00Z C00P -173.33(15) . . . . ?
C00L N00G C00Z C01I 4.4(3) . . . . ?
C00L C00Q C012 C01J 179.26(15) . . . . ?
C00M N00B C010 C017 -2.3(2) . . . . ?
C00M N00B C010 C01D 177.10(13) . . . . ?
C00M C00O C00W C00R 0.6(2) . . . . ?
C00M C016 C019 C00R -1.5(2) . . . . ?
C00N O001 C01E C01Q -175.68(13) . . . . ?
C00N C00K C00S N00A 1.5(2) . . . . ?
C00N C00K C00S C00J -177.33(14) . . . . ?
C00N C00X C018 C01R 179.66(16) . . . . ?
C00O N00C C00J O003 -2.8(3) . . . . ?
C00O N00C C00J C00S 177.01(15) . . . . ?
C00O C00M C016 C00Y -176.41(14) . . . . ?
C00O C00M C016 C019 2.9(2) . . . . ?
C00P N00F C00U C014 176.97(13) . . . . ?
C00P N00F C00U C01G -2.1(2) . . . . ?
C00P C00Z C01I C01A 2.6(2) . . . . ?
C00P C01B C01H C01A 0.7(3) . . . . ?
C00Q N00D C013 C01C 179.43(14) . . . . ?
C00Q N00D C013 C01M 1.1(2) . . . . ?
C00Q C012 C01J O009 -174.34(16) . . . . ?
C00Q C012 C01J C01M 4.1(3) . . . . ?
C00S N00A C00T C00X -2.1(2) . . . . ?
C00S N00A C00T C011 178.01(14) . . . . ?
C00S C00K C00N O001 175.55(14) . . . . ?
C00S C00K C00N C00X -4.0(2) . . . . ?
C00T N00A C00S C00J -179.54(13) . . . . ?
C00T N00A C00S C00K 1.6(2) . . . . ?
C00T C00X C018 C01R -0.5(2) . . . . ?
C00T C011 C020 C01R 0.2(3) . . . . ?
C00U N00F C00P C00Z -179.97(14) . . . . ?
C00U N00F C00P C01B -0.1(2) . . . . ?
C00V C01N C01O C01P 4.0(2) . . . . ?
C00V C01N C01O C01V -176.32(15) . . . . ?
C00V C01N C01U C01Y -5.3(3) . . . . ?
C00V C01N C01U C029 174.81(17) . . . . ?
C00W C00R C019 C016 -0.4(3) . . . . ?
C00X C00T C011 N00I -179.99(14) . . . . ?
C00X C00T C011 C020 0.5(2) . . . . ?
C00X C018 C01R C020 1.3(3) . . . . ?
C00Y O006 C024 C02G 168.04(19) . . . . ?
C00Y C016 C019 C00R 177.77(16) . . . . ?
C00Z N00G C00L O002 -13.9(3) . . . . ?
C00Z N00G C00L C00Q 165.72(15) . . . . ?
C00Z C00P C01B C015 -178.01(14) . . . . ?
C00Z C00P C01B C01H 2.6(2) . . . . ?
C010 N00B C00M C00O 179.13(14) . . . . ?
C010 N00B C00M C016 -1.1(2) . . . . ?
C011 N00I C01Y O00H -9.0(3) . . . . ?
C011 N00I C01Y C01U 172.78(16) . . . . ?
C011 C00T C00X C00N 179.47(14) . . . . ?
C011 C00T C00X C018 -0.4(2) . . . . ?
C012 C01J C01M C013 -6.1(3) . . . . ?
C012 C01J C01M C027 174.62(18) . . . . ?
C013 N00D C00Q C00L 178.06(13) . . . . ?
C013 N00D C00Q C012 -3.4(2) . . . . ?
C013 C01C C01S C026 3.6(3) . . . . ?
C013 C01M C027 C026 -0.2(3) . . . . ?
C014 C00U C01G C015 -176.97(15) . . . . ?
C015 O004 C01K C01T -174.42(14) . . . . ?
C015 C01B C01H C01A -178.67(16) . . . . ?
C016 C00M C00O N00C 175.86(13) . . . . ?
C016 C00M C00O C00W -2.5(2) . . . . ?
C016 C00Y C017 C010 0.4(2) . . . . ?
C017 C00Y C016 C00M -3.3(2) . . . . ?
C017 C00Y C016 C019 177.38(16) . . . . ?
C017 C010 C01D O008 -11.4(2) . . . . ?
C017 C010 C01D N00E 167.38(15) . . . . ?
C018 C01R C020 C011 -1.2(3) . . . . ?
C019 C00R C00W C00O 0.9(3) . . . . ?
C01B C00P C00Z N00G 173.62(14) . . . . ?
C01B C00P C00Z C01I -4.2(2) . . . . ?
C01B C015 C01G C00U 0.1(2) . . . . ?
C01C N00E C01D O008 -13.2(3) . . . . ?
C01C N00E C01D C010 168.00(16) . . . . ?
C01C C013 C01M C01J -174.75(16) . . . . ?
C01C C013 C01M C027 4.6(3) . . . . ?
C01C C01S C026 C027 0.9(3) . . . . ?
C01D N00E C01C C013 178.97(16) . . . . ?
C01D N00E C01C C01S -5.1(3) . . . . ?
C01D C010 C017 C00Y -176.77(15) . . . . ?
C01E O001 C00N C00K -6.9(2) . . . . ?
C01E O001 C00N C00X 172.68(13) . . . . ?
C01F C01P C022 C02C 179.96(16) . . . . ?
C01F C01P C022 C02F 0.0(3) . . . . ?
C01F C01Z C02D C02F 0.3(3) . . . . ?
C01G C00U C014 O005 169.92(14) . . . . ?
C01G C00U C014 O007 -9.3(2) . . . . ?
C01G C015 C01B C00P -2.1(2) . . . . ?
C01G C015 C01B C01H 177.35(16) . . . . ?
C01H C01A C01I C00Z 0.8(3) . . . . ?
C01I C01A C01H C01B -2.4(3) . . . . ?
C01J O009 C01X C2 169.61(18) . . . . ?
C01J C01M C027 C026 179.10(19) . . . . ?
C01K O004 C015 C01B -178.92(14) . . . . ?
C01K O004 C015 C01G 1.6(2) . . . . ?
C01L C00V C01N C01O -5.4(2) . . . . ?
C01L C00V C01N C01U 175.98(16) . . . . ?
C01L C01F C01P C01O -3.4(2) . . . . ?
C01L C01F C01P C022 177.71(16) . . . . ?
C01L C01F C01Z C02D -177.79(17) . . . . ?
C01M C013 C01C N00E 169.87(16) . . . . ?
C01M C013 C01C C01S -6.3(3) . . . . ?
C01N C00V C01L C01F 2.3(3) . . . . ?
C01N C01O C01P C01F 0.3(2) . . . . ?
C01N C01O C01P C022 179.15(16) . . . . ?
C01N C01O C01V C028 -0.1(3) . . . . ?
C01N C01O C01V C02A -179.50(16) . . . . ?
C01N C01U C01Y O00H 141.8(2) . . . . ?
C01N C01U C01Y N00I -39.9(2) . . . . ?
C01N C01U C029 C028 3.0(3) . . . . ?
C01O C01N C01U C01Y 176.07(16) . . . . ?
C01O C01N C01U C029 -3.8(3) . . . . ?
C01O C01P C022 C02C 1.1(3) . . . . ?
C01O C01P C022 C02F -178.91(17) . . . . ?
C01O C01V C028 C029 -0.9(3) . . . . ?
C01O C01V C02A C02C -0.4(3) . . . . ?
C01P C01F C01L C00V 2.1(3) . . . . ?
C01P C01F C01Z C02D 0.9(3) . . . . ?
C01P C01O C01V C028 179.61(16) . . . . ?
C01P C01O C01V C02A 0.2(3) . . . . ?
C01P C022 C02C C02A -1.3(3) . . . . ?
C01P C022 C02F C02D 1.2(3) . . . . ?
C01S C026 C027 C01M -2.6(3) . . . . ?
C01U C01N C01O C01P -177.27(16) . . . . ?
C01U C01N C01O C01V 2.4(2) . . . . ?
C01V C01O C01P C01F -179.42(16) . . . . ?
C01V C01O C01P C022 -0.5(3) . . . . ?
C01V C028 C029 C01U -0.6(3) . . . . ?
C01V C02A C02C C022 1.0(3) . . . . ?
C01X O009 C01J C012 -1.6(3) . . . . ?
C01X O009 C01J C01M 179.91(15) . . . . ?
C01Y N00I C011 C00T -163.34(17) . . . . ?
C01Y N00I C011 C020 16.1(3) . . . . ?
C01Y C01U C029 C028 -176.92(17) . . . . ?
C01Z C01F C01L C00V -179.21(17) . . . . ?
C01Z C01F C01P C01O 177.89(16) . . . . ?
C01Z C01F C01P C022 -1.0(3) . . . . ?
C01Z C02D C02F C022 -1.4(3) . . . . ?
C023 O005 C014 O007 3.3(2) . . . . ?
C023 O005 C014 C00U -175.93(14) . . . . ?
C024 O006 C00Y C016 -175.69(15) . . . . ?
C024 O006 C00Y C017 4.6(2) . . . . ?
C028 C01V C02A C02C -179.84(19) . . . . ?
C029 C01U C01Y O00H -38.2(3) . . . . ?
C029 C01U C01Y N00I 139.98(17) . . . . ?
C02A C01V C028 C029 178.55(18) . . . . ?
C02C C022 C02F C02D -178.74(19) . . . . ?
C02F C022 C02C C02A 178.7(2) . . . . ?

loop_
_smtbx_masks_void_nr
_smtbx_masks_void_average_x
_smtbx_masks_void_average_y
_smtbx_masks_void_average_z
_smtbx_masks_void_volume
_smtbx_masks_void_count_electrons
_smtbx_masks_void_content
1 0.000 0.000 0.000 453.4 132.4 ?
